data_1513667
loop_
_publ_author_name
'Wu, Bin'
'Gallucci, Judith C.'
'Parquette, Jon R.'
'RajanBabu, T. V.'

_publ_section_title
;
 Bimetallic catalysis in the highly enantioselective ring--opening
 reactions of aziridines
;
_journal_issue 3
_journal_name_full 'Chemical Science'
_journal_page_first 1102
_journal_paper_doi 10.1039/c3sc52929k
_journal_volume 5
_journal_year 2014
_chemical_compound_source 'synthesis as described'
_chemical_formula_moiety 'C14 H15 N3 O3 S1'
_chemical_formula_sum 'C14 H15 N3 O3 S'
_chemical_formula_weight 305.35
_chemical_name_common RajanBabu1748
_chemical_name_systematic
;
 ?
;
_space_group_crystal_system orthorhombic
_space_group_IT_number 61
_space_group_name_Hall '-P 2ac 2ab'
_space_group_name_H-M_alt 'P b c a'
_symmetry_space_group_name_Hall '-P 2ac 2ab'
_symmetry_space_group_name_H-M 'P b c a'
_atom_sites_solution_hydrogens geom
_atom_sites_solution_primary direct
_atom_sites_solution_secondary difmap
_audit_conform_dict_location ftp://ftp.iucr.org/pub/cif_core.dic
_audit_conform_dict_name cif_core.dic
_audit_conform_dict_version 2.4
_audit_creation_date 2013-08-01T11:13:24-00:00
_audit_creation_method 'WinGX routine CIF_UPDATE'
_cell_angle_alpha 90
_cell_angle_beta 90
_cell_angle_gamma 90
_cell_formula_units_Z 8
_cell_length_a 7.6612(1)
_cell_length_b 13.3624(1)
_cell_length_c 28.3524(3)
_cell_measurement_reflns_used 3707
_cell_measurement_temperature 150(2)
_cell_measurement_theta_max 27.485
_cell_measurement_theta_min 2.037
_cell_measurement_wavelength 0.71073
_cell_volume 2902.49(5)
_computing_cell_refinement 'HKL Scalepack (Otwinowski & Minor 1997)'
_computing_data_collection 'Collect (Nonius BV, 1997-2000)'
_computing_data_reduction 'HKL Denzo and Scalepack (Otwinowski & Minor 1997)'
_computing_molecular_graphics 'Ortep-3 for Windows (Farrugia, 1997)'
_computing_publication_material 'WinGX publication routines (Farrugia, 1999)'
_computing_structure_refinement 'SHELXL-97 (Sheldrick, 2008)'
_computing_structure_solution 'SHELXS-97 (Sheldrick, 2008)'
_diffrn_ambient_temperature 150(2)
_diffrn_detector 'CCD plate'
_diffrn_detector_area_resol_mean 9
_diffrn_measured_fraction_theta_full 0.992
_diffrn_measured_fraction_theta_max 0.992
_diffrn_measurement_device '95mm CCD camera on \k-goniostat'
_diffrn_measurement_device_type 'Nonius KappaCCD'
_diffrn_measurement_method 'phi and omega scans'
_diffrn_orient_matrix_type 'by Nonius Collect from scalepack cell'
_diffrn_orient_matrix_UB_11 0.710871E-1
_diffrn_orient_matrix_UB_12 0.109422
_diffrn_orient_matrix_UB_13 -0.33144E-2
_diffrn_orient_matrix_UB_21 -0.323749E-1
_diffrn_orient_matrix_UB_22 0.190723E-1
_diffrn_orient_matrix_UB_23 -0.647199E-1
_diffrn_orient_matrix_UB_31 -0.253419E-1
_diffrn_orient_matrix_UB_32 0.169994E-1
_diffrn_orient_matrix_UB_33 0.176864E-1
_diffrn_radiation_monochromator graphite
_diffrn_radiation_probe x-ray
_diffrn_radiation_type MoK\a
_diffrn_radiation_wavelength 0.71073
_diffrn_reflns_av_R_equivalents 0.045
_diffrn_reflns_limit_h_max 9
_diffrn_reflns_limit_h_min -9
_diffrn_reflns_limit_k_max 17
_diffrn_reflns_limit_k_min -17
_diffrn_reflns_limit_l_max 36
_diffrn_reflns_limit_l_min -36
_diffrn_reflns_number 48232
_diffrn_reflns_theta_full 27.5
_diffrn_reflns_theta_max 27.5
_diffrn_reflns_theta_min 2.87
_diffrn_source 'Enraf Nonius FR590'
_exptl_absorpt_coefficient_mu 0.237
_exptl_absorpt_correction_T_max 0.972
_exptl_absorpt_correction_T_min 0.865
_exptl_absorpt_correction_type multi-scan
_exptl_absorpt_process_details 'HKL Scalepack (Otwinowski & Minor, 1997)'
_exptl_crystal_colour colourless
_exptl_crystal_density_diffrn 1.398
_exptl_crystal_density_method 'not measured'
_exptl_crystal_description 'square plate'
_exptl_crystal_F_000 1280
_exptl_crystal_size_max 0.31
_exptl_crystal_size_mid 0.31
_exptl_crystal_size_min 0.12
_refine_diff_density_max 0.227
_refine_diff_density_min -0.283
_refine_diff_density_rms 0.042
_refine_ls_extinction_method none
_refine_ls_goodness_of_fit_ref 1.048
_refine_ls_hydrogen_treatment mixed
_refine_ls_matrix_type full
_refine_ls_number_parameters 194
_refine_ls_number_reflns 3295
_refine_ls_number_restraints 0
_refine_ls_restrained_S_all 1.048
_refine_ls_R_factor_all 0.053
_refine_ls_R_factor_gt 0.0322
_refine_ls_shift/su_max 0.003
_refine_ls_shift/su_mean 0
_refine_ls_structure_factor_coef Fsqd
_refine_ls_weighting_details 'w=1/[\s^2^(Fo^2^)+(0.0381P)^2^+0.8024P] where P=(Fo^2^+2Fc^2^)/3'
_refine_ls_weighting_scheme calc
_refine_ls_wR_factor_gt 0.0769
_refine_ls_wR_factor_ref 0.0829
_reflns_number_gt 2508
_reflns_number_total 3295
_reflns_threshold_expression >2\s(I)
_cod_data_source_file c3sc52929k.txt
_cod_data_source_block RajanBabu1748
_cod_database_code 1513667

loop_
_symmetry_equiv_pos_as_xyz
'x, y, z'
'-x+1/2, -y, z+1/2'
'x+1/2, -y+1/2, -z'
'-x, y+1/2, -z+1/2'
'-x, -y, -z'
'x-1/2, y, -z-1/2'
'-x-1/2, y-1/2, z'
'x, -y-1/2, z-1/2'

loop_
_atom_site_label
_atom_site_type_symbol
_atom_site_fract_x
_atom_site_fract_y
_atom_site_fract_z
_atom_site_U_iso_or_equiv
_atom_site_adp_type
_atom_site_occupancy
_atom_site_symmetry_multiplicity
_atom_site_calc_flag
_atom_site_refinement_flags
C1 C 0.28864(17) 0.67438(10) 0.06649(5) 0.0200(3) Uani 1 1 d .
H1 H 0.2799 0.7472 0.0586 0.024 Uiso 1 1 calc R
C2 C 0.31968(18) 0.61907(10) 0.02029(5) 0.0227(3) Uani 1 1 d .
H2A H 0.2228 0.6335 -0.0018 0.027 Uiso 1 1 calc R
H2B H 0.3212 0.5461 0.0263 0.027 Uiso 1 1 calc R
C3 C 0.4924(2) 0.65051(11) -0.00220(5) 0.0259(3) Uani 1 1 d .
H3A H 0.513 0.6105 -0.031 0.031 Uiso 1 1 calc R
H3B H 0.4863 0.7219 -0.0114 0.031 Uiso 1 1 calc R
C4 C 0.64302(19) 0.63500(11) 0.03232(5) 0.0257(3) Uani 1 1 d .
H4A H 0.6542 0.5629 0.0398 0.031 Uiso 1 1 calc R
H4B H 0.7535 0.6574 0.0176 0.031 Uiso 1 1 calc R
C5 C 0.61151(18) 0.69370(11) 0.07755(5) 0.0249(3) Uani 1 1 d .
H5A H 0.6082 0.7661 0.0702 0.03 Uiso 1 1 calc R
H5B H 0.7095 0.6819 0.0996 0.03 Uiso 1 1 calc R
C6 C 0.43994(17) 0.66318(10) 0.10127(4) 0.0205(3) Uani 1 1 d .
H6 H 0.4485 0.5913 0.1109 0.025 Uiso 1 1 calc R
C7 C 0.10767(19) 0.51328(12) 0.09572(5) 0.0284(3) Uani 1 1 d .
C8 C 0.39335(18) 0.68513(10) 0.18685(5) 0.0227(3) Uani 1 1 d .
C9 C 0.36710(17) 0.75956(10) 0.22623(5) 0.0212(3) Uani 1 1 d .
C10 C 0.40085(19) 0.72669(10) 0.27184(5) 0.0250(3) Uani 1 1 d .
H10 H 0.4403 0.6601 0.2769 0.03 Uiso 1 1 calc R
C11 C 0.37757(19) 0.78989(11) 0.30996(5) 0.0262(3) Uani 1 1 d .
H11 H 0.4015 0.7677 0.3411 0.031 Uiso 1 1 calc R
C12 C 0.31873(18) 0.88605(10) 0.30171(5) 0.0225(3) Uani 1 1 d .
C13 C 0.28230(19) 0.92127(10) 0.25701(5) 0.0248(3) Uani 1 1 d .
H13 H 0.2407 0.9875 0.2523 0.03 Uiso 1 1 calc R
C14 C 0.30804(19) 0.85734(10) 0.21920(5) 0.0240(3) Uani 1 1 d .
H14 H 0.2852 0.8803 0.1881 0.029 Uiso 1 1 calc R
N1 N 0.1240(2) 0.42822(11) 0.09726(5) 0.0452(4) Uani 1 1 d .
N2 N 0.41072(16) 0.72354(9) 0.14324(4) 0.0229(3) Uani 1 1 d .
H2 H 0.404(2) 0.7826(12) 0.1400(5) 0.028(4) Uiso 1 1 d .
N3 N 0.29193(17) 0.95263(9) 0.34249(4) 0.0294(3) Uani 1 1 d .
O1 O 0.39886(16) 0.59500(7) 0.19475(4) 0.0362(3) Uani 1 1 d .
O2 O 0.35134(18) 0.92665(9) 0.38079(4) 0.0445(3) Uani 1 1 d .
O3 O 0.21068(16) 1.03055(8) 0.33653(4) 0.0390(3) Uani 1 1 d .
S S 0.07953(4) 0.63824(3) 0.093497(13) 0.02623(11) Uani 1 1 d .

loop_
_atom_site_aniso_label
_atom_site_aniso_U_11
_atom_site_aniso_U_22
_atom_site_aniso_U_33
_atom_site_aniso_U_23
_atom_site_aniso_U_13
_atom_site_aniso_U_12
C1 0.0203(7) 0.0177(6) 0.0222(7) 0.0022(5) 0.0015(5) -0.0005(5)
C2 0.0248(7) 0.0236(7) 0.0197(7) -0.0004(6) -0.0020(6) 0.0007(6)
C3 0.0296(8) 0.0272(7) 0.0209(7) 0.0008(6) 0.0037(6) 0.0013(6)
C4 0.0225(7) 0.0290(8) 0.0255(7) -0.0007(6) 0.0048(6) -0.0001(6)
C5 0.0221(7) 0.0272(7) 0.0254(7) -0.0013(6) -0.0016(6) -0.0021(6)
C6 0.0244(7) 0.0185(6) 0.0187(7) -0.0009(5) -0.0004(5) 0.0011(5)
C7 0.0284(8) 0.0292(8) 0.0274(8) 0.0025(6) 0.0038(6) -0.0046(6)
C8 0.0234(7) 0.0228(7) 0.0220(7) 0.0016(6) 0.0014(6) -0.0005(6)
C9 0.0194(7) 0.0224(7) 0.0217(7) 0.0005(6) 0.0009(5) -0.0018(6)
C10 0.0293(8) 0.0217(7) 0.0240(7) 0.0030(6) 0.0004(6) 0.0015(6)
C11 0.0320(8) 0.0296(8) 0.0171(7) 0.0043(6) -0.0023(6) -0.0005(6)
C12 0.0223(7) 0.0259(7) 0.0193(7) -0.0027(6) 0.0017(6) -0.0019(6)
C13 0.0279(8) 0.0226(7) 0.0240(7) 0.0015(6) 0.0003(6) 0.0031(6)
C14 0.0287(8) 0.0264(7) 0.0170(7) 0.0027(6) -0.0010(5) 0.0016(6)
N1 0.0568(10) 0.0265(8) 0.0522(10) 0.0065(7) 0.0101(7) -0.0046(7)
N2 0.0331(7) 0.0159(6) 0.0197(6) -0.0009(5) 0.0004(5) 0.0005(5)
N3 0.0346(7) 0.0309(7) 0.0228(7) -0.0017(5) 0.0031(5) -0.0048(6)
O1 0.0627(8) 0.0196(5) 0.0265(6) 0.0024(4) 0.0098(5) 0.0044(5)
O2 0.0715(9) 0.0408(7) 0.0212(6) -0.0046(5) -0.0081(6) 0.0010(6)
O3 0.0508(7) 0.0335(6) 0.0328(6) -0.0057(5) 0.0065(5) 0.0100(5)
S 0.02138(19) 0.02335(19) 0.0340(2) -0.00113(15) 0.00530(15) 0.00084(14)

loop_
_atom_type_symbol
_atom_type_description
_atom_type_scat_dispersion_real
_atom_type_scat_dispersion_imag
_atom_type_scat_source
C C 0.0033 0.0016 'International Tables Vol C Tables 4.2.6.8 and 6.1.1.4'
H H 0 0 'International Tables Vol C Tables 4.2.6.8 and 6.1.1.4'
N N 0.0061 0.0033 'International Tables Vol C Tables 4.2.6.8 and 6.1.1.4'
O O 0.0106 0.006 'International Tables Vol C Tables 4.2.6.8 and 6.1.1.4'
S S 0.1246 0.1234 'International Tables Vol C Tables 4.2.6.8 and 6.1.1.4'

loop_
_geom_angle_atom_site_label_1
_geom_angle_atom_site_label_2
_geom_angle_atom_site_label_3
_geom_angle
C2 C1 C6 112.88(11)
C2 C1 S 111.50(9)
C6 C1 S 111.47(9)
C2 C1 H1 106.9
C6 C1 H1 106.9
S C1 H1 106.9
C1 C2 C3 111.15(11)
C1 C2 H2A 109.4
C3 C2 H2A 109.4
C1 C2 H2B 109.4
C3 C2 H2B 109.4
H2A C2 H2B 108
C4 C3 C2 110.48(11)
C4 C3 H3A 109.6
C2 C3 H3A 109.6
C4 C3 H3B 109.6
C2 C3 H3B 109.6
H3A C3 H3B 108.1
C5 C4 C3 110.48(12)
C5 C4 H4A 109.6
C3 C4 H4A 109.6
C5 C4 H4B 109.6
C3 C4 H4B 109.6
H4A C4 H4B 108.1
C4 C5 C6 111.63(11)
C4 C5 H5A 109.3
C6 C5 H5A 109.3
C4 C5 H5B 109.3
C6 C5 H5B 109.3
H5A C5 H5B 108
N2 C6 C1 110.89(11)
N2 C6 C5 110.09(11)
C1 C6 C5 109.96(11)
N2 C6 H6 108.6
C1 C6 H6 108.6
C5 C6 H6 108.6
N1 C7 S 178.91(15)
O1 C8 N2 122.64(13)
O1 C8 C9 121.13(12)
N2 C8 C9 116.22(12)
C10 C9 C14 119.24(12)
C10 C9 C8 117.09(12)
C14 C9 C8 123.65(12)
C11 C10 C9 120.66(13)
C11 C10 H10 119.7
C9 C10 H10 119.7
C12 C11 C10 118.53(12)
C12 C11 H11 120.7
C10 C11 H11 120.7
C13 C12 C11 122.58(13)
C13 C12 N3 119.10(12)
C11 C12 N3 118.31(12)
C12 C13 C14 118.13(13)
C12 C13 H13 120.9
C14 C13 H13 120.9
C13 C14 C9 120.85(12)
C13 C14 H14 119.6
C9 C14 H14 119.6
C8 N2 C6 123.75(12)
C8 N2 H2 118.6(11)
C6 N2 H2 117.7(11)
O3 N3 O2 123.44(13)
O3 N3 C12 118.41(12)
O2 N3 C12 118.15(12)
C7 S C1 99.46(7)

loop_
_geom_bond_atom_site_label_1
_geom_bond_atom_site_label_2
_geom_bond_distance
C1 C2 1.5227(18)
C1 C6 1.5291(18)
C1 S 1.8402(13)
C1 H1 1
C2 C3 1.527(2)
C2 H2A 0.99
C2 H2B 0.99
C3 C4 1.527(2)
C3 H3A 0.99
C3 H3B 0.99
C4 C5 1.5227(19)
C4 H4A 0.99
C4 H4B 0.99
C5 C6 1.5317(19)
C5 H5A 0.99
C5 H5B 0.99
C6 N2 1.4550(17)
C6 H6 1
C7 N1 1.144(2)
C7 S 1.6847(16)
C8 O1 1.2258(17)
C8 N2 1.3451(17)
C8 C9 1.5087(19)
C9 C10 1.3901(18)
C9 C14 1.3969(19)
C10 C11 1.383(2)
C10 H10 0.95
C11 C12 1.3815(19)
C11 H11 0.95
C12 C13 1.3805(19)
C12 N3 1.4733(17)
C13 C14 1.3849(19)
C13 H13 0.95
C14 H14 0.95
N2 H2 0.796(16)
N3 O3 1.2248(16)
N3 O2 1.2275(16)

loop_
_geom_hbond_atom_site_label_D
_geom_hbond_atom_site_label_H
_geom_hbond_atom_site_label_A
_geom_hbond_distance_DH
_geom_hbond_distance_HA
_geom_hbond_distance_DA
_geom_hbond_angle_DHA
_geom_hbond_site_symmetry_A
N2 H2 N1 0.796(16) 2.302(17) 3.0415(18) 154.8(15) 7_665

loop_
_geom_torsion_atom_site_label_1
_geom_torsion_atom_site_label_2
_geom_torsion_atom_site_label_3
_geom_torsion_atom_site_label_4
_geom_torsion
C6 C1 C2 C3 -54.35(15)
S C1 C2 C3 179.27(9)
C1 C2 C3 C4 55.61(15)
C2 C3 C4 C5 -57.65(15)
C3 C4 C5 C6 58.10(15)
C2 C1 C6 N2 175.49(11)
S C1 C6 N2 -58.11(13)
C2 C1 C6 C5 53.49(15)
S C1 C6 C5 179.90(9)
C4 C5 C6 N2 -177.69(11)
C4 C5 C6 C1 -55.22(15)
O1 C8 C9 C10 18.6(2)
N2 C8 C9 C10 -161.18(13)
O1 C8 C9 C14 -160.03(14)
N2 C8 C9 C14 20.2(2)
C14 C9 C10 C11 -0.4(2)
C8 C9 C10 C11 -179.07(13)
C9 C10 C11 C12 0.5(2)
C10 C11 C12 C13 0.1(2)
C10 C11 C12 N3 179.21(13)
C11 C12 C13 C14 -0.7(2)
N3 C12 C13 C14 -179.85(13)
C12 C13 C14 C9 0.8(2)
C10 C9 C14 C13 -0.3(2)
C8 C9 C14 C13 178.31(13)
O1 C8 N2 C6 -0.8(2)
C9 C8 N2 C6 178.89(12)
C1 C6 N2 C8 117.35(14)
C5 C6 N2 C8 -120.73(14)
C13 C12 N3 O3 12.31(19)
C11 C12 N3 O3 -166.87(13)
C13 C12 N3 O2 -168.19(14)
C11 C12 N3 O2 12.6(2)
N1 C7 S C1 -16E1(7)
C2 C1 S C7 54.80(11)
C6 C1 S C7 -72.35(10)
